data_4307797
loop_
_publ_author_name
'Jari Konu'
'Maravanji S. Balakrishna'
'Tristram Chivers'
'Thomas W. Swaddle'

_publ_contact_author 'Professor Tristram Chivers'
_publ_contact_author_email chivers@ucalgary.ca
_publ_section_title
;
New Bonding Modes for Boraamidinate Ligands in Heavy Group 15 Complexes:
Fluxional Behavior of the 1:2 Complexes, LiM[PhB(NtBu)2]2 (M = As, Sb, Bi)
;
_journal_name_full 'Inorganic Chemistry'
_journal_page_first 2627
_journal_page_last 2636
_journal_paper_doi 10.1021/ic0622757
_journal_volume 46
_journal_year 2007
_chemical_formula_moiety 'C32 H56 B2 Bi Li N4 O'
_chemical_formula_sum 'C32 H56 B2 Bi Li N4 O'
_chemical_formula_weight 750.35
_chemical_name_systematic
;
 ?
;
_space_group_IT_number 14
_symmetry_cell_setting monoclinic
_symmetry_space_group_name_Hall '-P 2ybc'
_symmetry_space_group_name_H-M 'P 1 21/c 1'
_atom_sites_solution_hydrogens geom
_atom_sites_solution_primary direct
_atom_sites_solution_secondary difmap
_audit_creation_method SHELXL-97
_cell_angle_alpha 90.00
_cell_angle_beta 94.44(3)
_cell_angle_gamma 90.00
_cell_formula_units_Z 4
_cell_length_a 12.067(2)
_cell_length_b 20.280(4)
_cell_length_c 14.304(3)
_cell_measurement_reflns_used 11814
_cell_measurement_temperature 173(2)
_cell_measurement_theta_max 25.03
_cell_measurement_theta_min 3.36
_cell_volume 3490.0(12)
_computing_cell_refinement 'HKL Scalepack (Otwinowski & Minor 1997)'
_computing_data_collection 'Collect (Nonius BV, 1997-2000)'
_computing_data_reduction DENZO-SMN
_computing_molecular_graphics 'DIAMOND (Brandenburg & Berndt, 1999)'
_computing_publication_material 'WinGX v1.70-01 (L. J. Farrugia)'
_computing_structure_refinement 'SHELXL-97 (Sheldrick, 1997)'
_computing_structure_solution 'SHELXS-97 (Sheldrick, 1997)'
_diffrn_ambient_temperature 173(2)
_diffrn_measured_fraction_theta_full 0.994
_diffrn_measured_fraction_theta_max 0.994
_diffrn_measurement_device_type 'KappaCCD (Nonius, FR540C)'
_diffrn_measurement_method 'phi\omega scans'
_diffrn_radiation_monochromator 'horizonally mounted graphite crystal'
_diffrn_radiation_source 'Enraf Nonius FR590D, fine-focus sealed tube'
_diffrn_radiation_type MoK\a
_diffrn_radiation_wavelength 0.71073
_diffrn_reflns_av_R_equivalents 0.0303
_diffrn_reflns_av_sigmaI/netI 0.0351
_diffrn_reflns_limit_h_max 14
_diffrn_reflns_limit_h_min -14
_diffrn_reflns_limit_k_max 24
_diffrn_reflns_limit_k_min -23
_diffrn_reflns_limit_l_max 17
_diffrn_reflns_limit_l_min -17
_diffrn_reflns_number 11814
_diffrn_reflns_theta_full 25.03
_diffrn_reflns_theta_max 25.03
_diffrn_reflns_theta_min 3.36
_diffrn_standards_number 0
_exptl_absorpt_coefficient_mu 5.081
_exptl_absorpt_correction_T_max 0.2621
_exptl_absorpt_correction_T_min 0.1775
_exptl_absorpt_correction_type integration
_exptl_absorpt_process_details 'SADABS (SHELXTL-NT v5.1, Bruker)'
_exptl_crystal_colour yellow
_exptl_crystal_density_diffrn 1.428
_exptl_crystal_density_method 'not measured'
_exptl_crystal_description block
_exptl_crystal_F_000 1520
_exptl_crystal_size_max 0.52
_exptl_crystal_size_mid 0.48
_exptl_crystal_size_min 0.36
_refine_diff_density_max 1.147
_refine_diff_density_min -1.996
_refine_diff_density_rms 0.110
_refine_ls_extinction_method none
_refine_ls_goodness_of_fit_ref 1.048
_refine_ls_hydrogen_treatment constr
_refine_ls_matrix_type full
_refine_ls_number_parameters 370
_refine_ls_number_reflns 6134
_refine_ls_number_restraints 0
_refine_ls_restrained_S_all 1.048
_refine_ls_R_factor_all 0.0330
_refine_ls_R_factor_gt 0.0274
_refine_ls_shift/su_max 0.001
_refine_ls_shift/su_mean 0.000
_refine_ls_structure_factor_coef Fsqd
_refine_ls_weighting_details 'calc w=1/[\s^2^(Fo^2^)+(0.0426P)^2^+3.4600P] where P=(Fo^2^+2Fc^2^)/3'
_refine_ls_weighting_scheme calc
_refine_ls_wR_factor_gt 0.0703
_refine_ls_wR_factor_ref 0.0737
_reflns_number_gt 5421
_reflns_number_total 6134
_reflns_threshold_expression >2sigma(I)
_cod_data_source_file ic0622757si20070112_014747_9.cif
_cod_data_source_block compound_3cOEt2
_cod_original_cell_volume 3489.9(12)
_cod_original_sg_symbol_H-M 'P 21/c'
_cod_database_code 4307797

loop_
_symmetry_equiv_pos_as_xyz
'x, y, z'
'-x, y+1/2, -z+1/2'
'-x, -y, -z'
'x, -y-1/2, z-1/2'

loop_
_atom_site_label
_atom_site_type_symbol
_atom_site_fract_x
_atom_site_fract_y
_atom_site_fract_z
_atom_site_U_iso_or_equiv
_atom_site_adp_type
_atom_site_occupancy
_atom_site_symmetry_multiplicity
_atom_site_calc_flag
_atom_site_refinement_flags
_atom_site_disorder_assembly
_atom_site_disorder_group
Bi1 Bi 0.395849(10) 0.038406(6) 0.300581(9) 0.01744(7) Uani 1 1 d . . .
O1 O 0.0255(2) 0.10625(13) 0.2491(2) 0.0311(6) Uani 1 1 d . . .
N1 N 0.3054(2) 0.12907(14) 0.3491(2) 0.0171(6) Uani 1 1 d . . .
N2 N 0.4615(2) 0.13853(15) 0.2572(2) 0.0209(7) Uani 1 1 d . . .
N3 N 0.2608(2) 0.01924(15) 0.1876(2) 0.0187(6) Uani 1 1 d . . .
N4 N 0.2390(3) -0.03275(14) 0.3304(2) 0.0216(7) Uani 1 1 d . . .
B1 B 0.3836(3) 0.1737(2) 0.3048(3) 0.0207(9) Uani 1 1 d . . .
B2 B 0.2193(4) -0.03948(18) 0.2319(3) 0.0190(9) Uani 1 1 d . . .
Li1 Li 0.1715(5) 0.0727(4) 0.2854(5) 0.0348(16) Uani 1 1 d . . .
C1 C 0.2808(3) 0.13778(18) 0.4498(2) 0.0213(8) Uani 1 1 d . . .
C2 C 0.3817(4) 0.1180(2) 0.5149(3) 0.0323(9) Uani 1 1 d . . .
H2A H 0.4458 0.1449 0.5009 0.048 Uiso 1 1 calc R . .
H2B H 0.3986 0.0713 0.5052 0.048 Uiso 1 1 calc R . .
H2C H 0.3654 0.1249 0.5802 0.048 Uiso 1 1 calc R . .
C3 C 0.2523(4) 0.21009(19) 0.4722(3) 0.0290(9) Uani 1 1 d . . .
H3A H 0.1882 0.2244 0.4309 0.044 Uiso 1 1 calc R . .
H3B H 0.3163 0.2383 0.4622 0.044 Uiso 1 1 calc R . .
H3C H 0.2344 0.2135 0.5377 0.044 Uiso 1 1 calc R . .
C4 C 0.1786(3) 0.0971(2) 0.4696(3) 0.0272(9) Uani 1 1 d . . .
H4A H 0.1153 0.1107 0.4269 0.041 Uiso 1 1 calc R . .
H4B H 0.1609 0.1042 0.5345 0.041 Uiso 1 1 calc R . .
H4C H 0.1940 0.0502 0.4599 0.041 Uiso 1 1 calc R . .
C5 C 0.5558(3) 0.1582(2) 0.2043(3) 0.0270(9) Uani 1 1 d . . .
C6 C 0.6127(5) 0.0957(3) 0.1733(5) 0.085(3) Uani 1 1 d . . .
H6A H 0.5596 0.0694 0.1337 0.128 Uiso 1 1 calc R . .
H6B H 0.6390 0.0700 0.2287 0.128 Uiso 1 1 calc R . .
H6C H 0.6759 0.1076 0.1377 0.128 Uiso 1 1 calc R . .
C7 C 0.5213(4) 0.2006(4) 0.1195(4) 0.077(2) Uani 1 1 d . . .
H7A H 0.4659 0.1769 0.0785 0.115 Uiso 1 1 calc R . .
H7B H 0.5865 0.2102 0.0850 0.115 Uiso 1 1 calc R . .
H7C H 0.4892 0.2420 0.1402 0.115 Uiso 1 1 calc R . .
C8 C 0.6425(4) 0.1951(2) 0.2665(3) 0.0381(10) Uani 1 1 d . . .
H8A H 0.6105 0.2364 0.2877 0.057 Uiso 1 1 calc R . .
H8B H 0.7068 0.2050 0.2310 0.057 Uiso 1 1 calc R . .
H8C H 0.6662 0.1679 0.3210 0.057 Uiso 1 1 calc R . .
C9 C 0.2552(3) 0.03866(16) 0.0867(3) 0.0211(8) Uani 1 1 d . . .
C10 C 0.2546(4) 0.11423(19) 0.0807(3) 0.0305(9) Uani 1 1 d . . .
H10A H 0.1913 0.1316 0.1120 0.046 Uiso 1 1 calc R . .
H10B H 0.2482 0.1278 0.0147 0.046 Uiso 1 1 calc R . .
H10C H 0.3239 0.1316 0.1115 0.046 Uiso 1 1 calc R . .
C11 C 0.3538(4) 0.0110(3) 0.0394(3) 0.0398(11) Uani 1 1 d . . .
H11A H 0.4231 0.0254 0.0735 0.060 Uiso 1 1 calc R . .
H11B H 0.3515 0.0269 -0.0254 0.060 Uiso 1 1 calc R . .
H11C H 0.3504 -0.0373 0.0395 0.060 Uiso 1 1 calc R . .
C12 C 0.1473(4) 0.0157(2) 0.0336(3) 0.0335(10) Uani 1 1 d . . .
H12A H 0.0837 0.0331 0.0643 0.050 Uiso 1 1 calc R . .
H12B H 0.1445 -0.0326 0.0334 0.050 Uiso 1 1 calc R . .
H12C H 0.1446 0.0319 -0.0312 0.050 Uiso 1 1 calc R . .
C13 C 0.2377(3) -0.08588(19) 0.4018(3) 0.0276(9) Uani 1 1 d . . .
C14 C 0.1179(4) -0.0989(2) 0.4265(3) 0.0382(11) Uani 1 1 d . . .
H14A H 0.0723 -0.1117 0.3698 0.057 Uiso 1 1 calc R . .
H14B H 0.0874 -0.0587 0.4526 0.057 Uiso 1 1 calc R . .
H14C H 0.1177 -0.1344 0.4729 0.057 Uiso 1 1 calc R . .
C15 C 0.2875(5) -0.1503(2) 0.3693(3) 0.0456(12) Uani 1 1 d . . .
H15A H 0.2452 -0.1656 0.3122 0.068 Uiso 1 1 calc R . .
H15B H 0.2842 -0.1836 0.4185 0.068 Uiso 1 1 calc R . .
H15C H 0.3651 -0.1430 0.3563 0.068 Uiso 1 1 calc R . .
C16 C 0.3066(4) -0.0653(2) 0.4909(3) 0.0338(10) Uani 1 1 d . . .
H16A H 0.3833 -0.0566 0.4763 0.051 Uiso 1 1 calc R . .
H16B H 0.3060 -0.1008 0.5373 0.051 Uiso 1 1 calc R . .
H16C H 0.2748 -0.0253 0.5164 0.051 Uiso 1 1 calc R . .
C17 C 0.3677(3) 0.25210(19) 0.3031(2) 0.0237(8) Uani 1 1 d . . .
C18 C 0.4410(4) 0.2974(2) 0.3493(3) 0.0322(10) Uani 1 1 d . . .
H18 H 0.5051 0.2815 0.3849 0.039 Uiso 1 1 calc R . .
C19 C 0.4223(4) 0.3641(2) 0.3442(4) 0.0407(11) Uani 1 1 d . . .
H19 H 0.4736 0.3934 0.3763 0.049 Uiso 1 1 calc R . .
C20 C 0.3309(4) 0.3891(2) 0.2937(3) 0.0415(12) Uani 1 1 d . . .
H20 H 0.3188 0.4353 0.2908 0.050 Uiso 1 1 calc R . .
C21 C 0.2566(4) 0.3465(2) 0.2470(3) 0.0363(10) Uani 1 1 d . . .
H21 H 0.1928 0.3633 0.2117 0.044 Uiso 1 1 calc R . .
C22 C 0.2754(3) 0.27888(19) 0.2517(3) 0.0280(9) Uani 1 1 d . . .
H22 H 0.2239 0.2500 0.2189 0.034 Uiso 1 1 calc R . .
C23 C 0.1628(3) -0.10026(17) 0.1753(3) 0.0222(8) Uani 1 1 d . . .
C24 C 0.0493(3) -0.11357(19) 0.1704(3) 0.0280(9) Uani 1 1 d . . .
H24 H 0.0028 -0.0863 0.2044 0.034 Uiso 1 1 calc R . .
C25 C 0.0017(4) -0.1650(2) 0.1179(3) 0.0343(10) Uani 1 1 d . . .
H25 H -0.0764 -0.1717 0.1151 0.041 Uiso 1 1 calc R . .
C26 C 0.0679(4) -0.2065(2) 0.0696(3) 0.0374(11) Uani 1 1 d . . .
H26 H 0.0357 -0.2419 0.0337 0.045 Uiso 1 1 calc R . .
C27 C 0.1813(4) -0.1960(2) 0.0741(3) 0.0371(10) Uani 1 1 d . . .
H27 H 0.2274 -0.2248 0.0418 0.045 Uiso 1 1 calc R . .
C28 C 0.2280(4) -0.14355(19) 0.1255(3) 0.0289(9) Uani 1 1 d . . .
H28 H 0.3060 -0.1367 0.1272 0.035 Uiso 1 1 calc R . .
C29 C -0.0064(4) 0.1727(2) 0.2688(3) 0.0358(10) Uani 1 1 d . . .
H29A H 0.0556 0.1947 0.3061 0.043 Uiso 1 1 calc R . .
H29B H -0.0712 0.1718 0.3072 0.043 Uiso 1 1 calc R . .
C30 C -0.0357(4) 0.2121(2) 0.1815(3) 0.0489(12) Uani 1 1 d . . .
H30A H -0.0573 0.2569 0.1987 0.073 Uiso 1 1 calc R . .
H30B H -0.0977 0.1910 0.1447 0.073 Uiso 1 1 calc R . .
H30C H 0.0289 0.2144 0.1440 0.073 Uiso 1 1 calc R . .
C31 C -0.0664(4) 0.0629(2) 0.2249(3) 0.0400(11) Uani 1 1 d . . .
H31A H -0.0424 0.0277 0.1832 0.048 Uiso 1 1 calc R . .
H31B H -0.1267 0.0881 0.1902 0.048 Uiso 1 1 calc R . .
C32 C -0.1101(5) 0.0324(3) 0.3102(4) 0.0587(17) Uani 1 1 d . . .
H32A H -0.1725 0.0032 0.2911 0.088 Uiso 1 1 calc R . .
H32B H -0.1354 0.0672 0.3511 0.088 Uiso 1 1 calc R . .
H32C H -0.0509 0.0069 0.3442 0.088 Uiso 1 1 calc R . .

loop_
_atom_site_aniso_label
_atom_site_aniso_U_11
_atom_site_aniso_U_22
_atom_site_aniso_U_33
_atom_site_aniso_U_23
_atom_site_aniso_U_13
_atom_site_aniso_U_12
Bi1 0.01285(10) 0.01641(9) 0.02313(10) -0.00044(5) 0.00185(6) 0.00168(5)
O1 0.0179(14) 0.0336(16) 0.0415(16) -0.0080(13) 0.0001(12) 0.0044(12)
N1 0.0160(16) 0.0156(15) 0.0201(15) -0.0031(12) 0.0039(12) 0.0024(12)
N2 0.0155(16) 0.0204(15) 0.0271(16) -0.0031(13) 0.0037(13) -0.0038(12)
N3 0.0160(16) 0.0191(15) 0.0211(16) 0.0010(13) 0.0015(12) -0.0003(13)
N4 0.0240(19) 0.0154(15) 0.0260(17) 0.0034(12) 0.0050(14) 0.0012(12)
B1 0.018(2) 0.022(2) 0.022(2) -0.0028(16) -0.0014(16) -0.0056(17)
B2 0.016(2) 0.014(2) 0.027(2) -0.0034(16) 0.0076(17) 0.0042(15)
Li1 0.015(3) 0.045(4) 0.045(4) -0.014(3) 0.005(3) 0.004(3)
C1 0.022(2) 0.0203(18) 0.0216(19) -0.0002(15) 0.0037(15) 0.0036(15)
C2 0.032(2) 0.042(2) 0.023(2) -0.0006(18) -0.0026(16) 0.003(2)
C3 0.033(2) 0.028(2) 0.027(2) -0.0042(17) 0.0108(17) 0.0013(18)
C4 0.024(2) 0.030(2) 0.029(2) -0.0026(17) 0.0054(16) 0.0014(17)
C5 0.015(2) 0.033(2) 0.033(2) -0.0016(18) 0.0070(16) -0.0074(17)
C6 0.063(4) 0.055(4) 0.150(6) -0.054(4) 0.080(4) -0.030(3)
C7 0.031(3) 0.153(7) 0.046(3) 0.049(4) 0.001(2) -0.026(4)
C8 0.026(2) 0.050(3) 0.038(2) 0.002(2) 0.0039(18) -0.009(2)
C9 0.023(2) 0.020(2) 0.0207(19) -0.0013(14) 0.0052(16) 0.0003(14)
C10 0.035(2) 0.026(2) 0.030(2) 0.0046(17) -0.0021(17) -0.0055(18)
C11 0.038(3) 0.054(3) 0.028(2) 0.004(2) 0.0130(19) 0.014(2)
C12 0.039(3) 0.034(2) 0.026(2) 0.0057(18) -0.0082(18) -0.011(2)
C13 0.033(2) 0.0212(19) 0.029(2) 0.0053(17) 0.0063(17) -0.0010(17)
C14 0.042(3) 0.036(2) 0.038(2) 0.0099(19) 0.012(2) -0.011(2)
C15 0.075(4) 0.022(2) 0.042(3) 0.0088(19) 0.015(2) 0.009(2)
C16 0.039(3) 0.030(2) 0.032(2) 0.0097(19) 0.0031(19) 0.003(2)
C17 0.023(2) 0.026(2) 0.0230(19) -0.0010(16) 0.0074(15) -0.0025(17)
C18 0.030(2) 0.025(2) 0.042(2) -0.0097(18) 0.0051(19) -0.0029(18)
C19 0.038(3) 0.030(2) 0.055(3) -0.015(2) 0.014(2) -0.008(2)
C20 0.056(3) 0.020(2) 0.051(3) -0.001(2) 0.021(2) 0.002(2)
C21 0.044(3) 0.033(2) 0.033(2) 0.0093(19) 0.011(2) 0.011(2)
C22 0.032(2) 0.025(2) 0.027(2) 0.0017(16) 0.0065(17) 0.0006(17)
C23 0.024(2) 0.0170(18) 0.0260(19) 0.0037(15) 0.0020(15) -0.0018(15)
C24 0.031(2) 0.0220(19) 0.032(2) 0.0028(17) 0.0045(17) -0.0055(17)
C25 0.036(3) 0.029(2) 0.036(2) 0.0042(19) -0.0045(19) -0.0130(19)
C26 0.058(3) 0.023(2) 0.031(2) -0.0011(18) -0.003(2) -0.014(2)
C27 0.055(3) 0.024(2) 0.033(2) -0.0061(18) 0.005(2) 0.003(2)
C28 0.027(2) 0.022(2) 0.037(2) -0.0053(17) 0.0038(17) 0.0007(17)
C29 0.038(3) 0.030(2) 0.038(2) -0.0051(19) 0.0003(19) 0.0092(19)
C30 0.050(3) 0.045(3) 0.051(3) 0.008(2) -0.005(2) 0.007(2)
C31 0.030(3) 0.036(2) 0.052(3) -0.011(2) -0.003(2) -0.001(2)
C32 0.052(4) 0.058(4) 0.067(4) 0.003(3) 0.011(3) -0.017(3)

loop_
_atom_type_symbol
_atom_type_description
_atom_type_scat_dispersion_real
_atom_type_scat_dispersion_imag
_atom_type_scat_source
C C 0.0033 0.0016 'International Tables Vol C Tables 4.2.6.8 and 6.1.1.4'
H H 0.0000 0.0000 'International Tables Vol C Tables 4.2.6.8 and 6.1.1.4'
Li Li -0.0003 0.0001 'International Tables Vol C Tables 4.2.6.8 and 6.1.1.4'
B B 0.0013 0.0007 'International Tables Vol C Tables 4.2.6.8 and 6.1.1.4'
N N 0.0061 0.0033 'International Tables Vol C Tables 4.2.6.8 and 6.1.1.4'
O O 0.0106 0.0060 'International Tables Vol C Tables 4.2.6.8 and 6.1.1.4'
Bi Bi -4.1077 10.2566 'International Tables Vol C Tables 4.2.6.8 and 6.1.1.4'

loop_
_geom_angle_atom_site_label_1
_geom_angle_atom_site_label_2
_geom_angle_atom_site_label_3
_geom_angle
_geom_angle_site_symmetry_1
_geom_angle_site_symmetry_3
_geom_angle_publ_flag
N3 Bi1 N1 91.19(11) . . ?
N3 Bi1 N2 101.94(11) . . ?
N1 Bi1 N2 63.16(11) . . ?
N3 Bi1 N4 59.56(11) . . ?
N1 Bi1 N4 91.57(10) . . ?
N2 Bi1 N4 149.59(10) . . ?
N3 Bi1 B1 98.72(11) . . ?
N1 Bi1 B1 32.68(11) . . ?
N2 Bi1 B1 30.51(11) . . ?
N4 Bi1 B1 122.80(11) . . ?
N3 Bi1 B2 31.58(12) . . ?
N1 Bi1 B2 101.25(11) . . ?
N2 Bi1 B2 133.18(11) . . ?
N4 Bi1 B2 30.76(12) . . ?
B1 Bi1 B2 122.39(12) . . ?
N3 Bi1 Li1 48.60(16) . . ?
N1 Bi1 Li1 48.37(17) . . ?
N2 Bi1 Li1 96.44(18) . . ?
N4 Bi1 Li1 53.15(18) . . ?
B1 Bi1 Li1 72.48(18) . . ?
B2 Bi1 Li1 53.06(17) . . ?
C29 O1 C31 114.1(3) . . ?
C29 O1 Li1 122.2(3) . . ?
C31 O1 Li1 121.6(3) . . ?
B1 N1 C1 121.1(3) . . ?
B1 N1 Li1 129.2(3) . . ?
C1 N1 Li1 105.9(3) . . ?
B1 N1 Bi1 91.5(2) . . ?
C1 N1 Bi1 121.5(2) . . ?
Li1 N1 Bi1 78.5(2) . . ?
B1 N2 C5 133.5(3) . . ?
B1 N2 Bi1 93.5(2) . . ?
C5 N2 Bi1 132.8(2) . . ?
B2 N3 C9 130.2(3) . . ?
B2 N3 Li1 85.5(3) . . ?
C9 N3 Li1 120.9(3) . . ?
B2 N3 Bi1 94.8(2) . . ?
C9 N3 Bi1 128.9(2) . . ?
Li1 N3 Bi1 79.3(2) . . ?
B2 N4 C13 127.1(3) . . ?
B2 N4 Li1 77.8(3) . . ?
C13 N4 Li1 145.4(3) . . ?
B2 N4 Bi1 87.4(2) . . ?
C13 N4 Bi1 126.7(3) . . ?
Li1 N4 Bi1 70.90(18) . . ?
N2 B1 N1 111.7(3) . . ?
N2 B1 C17 125.7(3) . . ?
N1 B1 C17 122.2(3) . . ?
N2 B1 Bi1 55.98(19) . . ?
N1 B1 Bi1 55.78(18) . . ?
C17 B1 Bi1 175.8(3) . . ?
N4 B2 N3 108.5(3) . . ?
N4 B2 C23 127.6(3) . . ?
N3 B2 C23 123.9(3) . . ?
N4 B2 Li1 68.3(3) . . ?
N3 B2 Li1 58.7(2) . . ?
C23 B2 Li1 139.7(3) . . ?
N4 B2 Bi1 61.8(2) . . ?
N3 B2 Bi1 53.65(18) . . ?
C23 B2 Bi1 154.9(3) . . ?
Li1 B2 Bi1 63.82(18) . . ?
O1 Li1 N1 125.1(4) . . ?
O1 Li1 N3 120.2(4) . . ?
N1 Li1 N3 98.6(3) . . ?
O1 Li1 N4 133.2(4) . . ?
N1 Li1 N4 97.8(3) . . ?
N3 Li1 N4 62.4(2) . . ?
O1 Li1 B2 118.1(3) . . ?
N1 Li1 B2 116.0(3) . . ?
N3 Li1 B2 35.78(17) . . ?
N4 Li1 B2 33.93(17) . . ?
O1 Li1 C4 99.2(3) . . ?
N1 Li1 C4 60.9(2) . . ?
N3 Li1 C4 139.7(3) . . ?
N4 Li1 C4 85.1(3) . . ?
B2 Li1 C4 118.8(3) . . ?
O1 Li1 Bi1 166.9(4) . . ?
N1 Li1 Bi1 53.09(16) . . ?
N3 Li1 Bi1 52.12(16) . . ?
N4 Li1 Bi1 55.95(17) . . ?
B2 Li1 Bi1 63.12(19) . . ?
C4 Li1 Bi1 90.7(2) . . ?
N1 C1 C2 110.3(3) . . ?
N1 C1 C4 109.6(3) . . ?
C2 C1 C4 111.2(3) . . ?
N1 C1 C3 111.9(3) . . ?
C2 C1 C3 107.7(3) . . ?
C4 C1 C3 106.1(3) . . ?
C1 C2 H2A 109.5 . . ?
C1 C2 H2B 109.5 . . ?
H2A C2 H2B 109.5 . . ?
C1 C2 H2C 109.5 . . ?
H2A C2 H2C 109.5 . . ?
H2B C2 H2C 109.5 . . ?
C1 C3 H3A 109.5 . . ?
C1 C3 H3B 109.5 . . ?
H3A C3 H3B 109.5 . . ?
C1 C3 H3C 109.5 . . ?
H3A C3 H3C 109.5 . . ?
H3B C3 H3C 109.5 . . ?
C1 C4 Li1 83.3(3) . . ?
C1 C4 H4A 109.5 . . ?
Li1 C4 H4A 58.3 . . ?
C1 C4 H4B 109.5 . . ?
Li1 C4 H4B 165.5 . . ?
H4A C4 H4B 109.5 . . ?
C1 C4 H4C 109.5 . . ?
Li1 C4 H4C 71.0 . . ?
H4A C4 H4C 109.5 . . ?
H4B C4 H4C 109.5 . . ?
N2 C5 C8 110.9(3) . . ?
N2 C5 C7 112.9(4) . . ?
C8 C5 C7 108.9(4) . . ?
N2 C5 C6 107.9(3) . . ?
C8 C5 C6 106.0(4) . . ?
C7 C5 C6 109.9(5) . . ?
C5 C6 H6A 109.5 . . ?
C5 C6 H6B 109.5 . . ?
H6A C6 H6B 109.5 . . ?
C5 C6 H6C 109.5 . . ?
H6A C6 H6C 109.5 . . ?
H6B C6 H6C 109.5 . . ?
C5 C7 H7A 109.5 . . ?
C5 C7 H7B 109.5 . . ?
H7A C7 H7B 109.5 . . ?
C5 C7 H7C 109.5 . . ?
H7A C7 H7C 109.5 . . ?
H7B C7 H7C 109.5 . . ?
C5 C8 H8A 109.5 . . ?
C5 C8 H8B 109.5 . . ?
H8A C8 H8B 109.5 . . ?
C5 C8 H8C 109.5 . . ?
H8A C8 H8C 109.5 . . ?
H8B C8 H8C 109.5 . . ?
N3 C9 C11 110.8(3) . . ?
N3 C9 C12 111.9(3) . . ?
C11 C9 C12 109.3(3) . . ?
N3 C9 C10 108.5(3) . . ?
C11 C9 C10 110.1(3) . . ?
C12 C9 C10 106.0(3) . . ?
C9 C10 H10A 109.5 . . ?
C9 C10 H10B 109.5 . . ?
H10A C10 H10B 109.5 . . ?
C9 C10 H10C 109.5 . . ?
H10A C10 H10C 109.5 . . ?
H10B C10 H10C 109.5 . . ?
C9 C11 H11A 109.5 . . ?
C9 C11 H11B 109.5 . . ?
H11A C11 H11B 109.5 . . ?
C9 C11 H11C 109.5 . . ?
H11A C11 H11C 109.5 . . ?
H11B C11 H11C 109.5 . . ?
C9 C12 H12A 109.5 . . ?
C9 C12 H12B 109.5 . . ?
H12A C12 H12B 109.5 . . ?
C9 C12 H12C 109.5 . . ?
H12A C12 H12C 109.5 . . ?
H12B C12 H12C 109.5 . . ?
N4 C13 C15 112.7(3) . . ?
N4 C13 C16 110.0(3) . . ?
C15 C13 C16 106.7(4) . . ?
N4 C13 C14 110.0(3) . . ?
C15 C13 C14 108.9(4) . . ?
C16 C13 C14 108.5(3) . . ?
C13 C14 H14A 109.5 . . ?
C13 C14 H14B 109.5 . . ?
H14A C14 H14B 109.5 . . ?
C13 C14 H14C 109.5 . . ?
H14A C14 H14C 109.5 . . ?
H14B C14 H14C 109.5 . . ?
C13 C15 H15A 109.5 . . ?
C13 C15 H15B 109.5 . . ?
H15A C15 H15B 109.5 . . ?
C13 C15 H15C 109.5 . . ?
H15A C15 H15C 109.5 . . ?
H15B C15 H15C 109.5 . . ?
C13 C16 H16A 109.5 . . ?
C13 C16 H16B 109.5 . . ?
H16A C16 H16B 109.5 . . ?
C13 C16 H16C 109.5 . . ?
H16A C16 H16C 109.5 . . ?
H16B C16 H16C 109.5 . . ?
C22 C17 C18 116.2(4) . . ?
C22 C17 B1 118.9(3) . . ?
C18 C17 B1 124.9(4) . . ?
C19 C18 C17 121.7(4) . . ?
C19 C18 H18 119.2 . . ?
C17 C18 H18 119.2 . . ?
C20 C19 C18 121.0(4) . . ?
C20 C19 H19 119.5 . . ?
C18 C19 H19 119.5 . . ?
C19 C20 C21 119.4(4) . . ?
C19 C20 H20 120.3 . . ?
C21 C20 H20 120.3 . . ?
C20 C21 C22 119.7(4) . . ?
C20 C21 H21 120.1 . . ?
C22 C21 H21 120.1 . . ?
C21 C22 C17 122.0(4) . . ?
C21 C22 H22 119.0 . . ?
C17 C22 H22 119.0 . . ?
C24 C23 C28 116.1(3) . . ?
C24 C23 B2 123.7(3) . . ?
C28 C23 B2 120.3(3) . . ?
C25 C24 C23 122.6(4) . . ?
C25 C24 H24 118.7 . . ?
C23 C24 H24 118.7 . . ?
C26 C25 C24 119.9(4) . . ?
C26 C25 H25 120.1 . . ?
C24 C25 H25 120.1 . . ?
C27 C26 C25 119.5(4) . . ?
C27 C26 H26 120.2 . . ?
C25 C26 H26 120.2 . . ?
C26 C27 C28 120.1(4) . . ?
C26 C27 H27 119.9 . . ?
C28 C27 H27 119.9 . . ?
C27 C28 C23 121.7(4) . . ?
C27 C28 H28 119.1 . . ?
C23 C28 H28 119.1 . . ?
O1 C29 C30 112.7(4) . . ?
O1 C29 H29A 109.1 . . ?
C30 C29 H29A 109.1 . . ?
O1 C29 H29B 109.1 . . ?
C30 C29 H29B 109.1 . . ?
H29A C29 H29B 107.8 . . ?
C29 C30 H30A 109.5 . . ?
C29 C30 H30B 109.5 . . ?
H30A C30 H30B 109.5 . . ?
C29 C30 H30C 109.5 . . ?
H30A C30 H30C 109.5 . . ?
H30B C30 H30C 109.5 . . ?
O1 C31 C32 111.7(4) . . ?
O1 C31 H31A 109.3 . . ?
C32 C31 H31A 109.3 . . ?
O1 C31 H31B 109.3 . . ?
C32 C31 H31B 109.3 . . ?
H31A C31 H31B 107.9 . . ?
C31 C32 H32A 109.5 . . ?
C31 C32 H32B 109.5 . . ?
H32A C32 H32B 109.5 . . ?
C31 C32 H32C 109.5 . . ?
H32A C32 H32C 109.5 . . ?
H32B C32 H32C 109.5 . . ?

loop_
_geom_bond_atom_site_label_1
_geom_bond_atom_site_label_2
_geom_bond_distance
_geom_bond_site_symmetry_2
_geom_bond_publ_flag
Bi1 N3 2.239(3) . ?
Bi1 N1 2.274(3) . ?
Bi1 N2 2.283(3) . ?
Bi1 N4 2.444(3) . ?
Bi1 B1 2.749(4) . ?
Bi1 B2 2.770(4) . ?
Bi1 Li1 2.787(7) . ?
O1 C29 1.436(5) . ?
O1 C31 1.436(5) . ?
O1 Li1 1.922(7) . ?
N1 B1 1.485(5) . ?
N1 C1 1.504(4) . ?
N1 Li1 2.126(8) . ?
N2 B1 1.398(5) . ?
N2 C5 1.471(5) . ?
N3 B2 1.456(5) . ?
N3 C9 1.491(5) . ?
N3 Li1 2.128(7) . ?
N4 B2 1.418(5) . ?
N4 C13 1.485(5) . ?
N4 Li1 2.360(8) . ?
B1 C17 1.601(6) . ?
B2 C23 1.598(5) . ?
B2 Li1 2.482(8) . ?
Li1 C4 2.675(8) . ?
C1 C2 1.527(5) . ?
C1 C4 1.529(5) . ?
C1 C3 1.545(5) . ?
C2 H2A 0.9800 . ?
C2 H2B 0.9800 . ?
C2 H2C 0.9800 . ?
C3 H3A 0.9800 . ?
C3 H3B 0.9800 . ?
C3 H3C 0.9800 . ?
C4 H4A 0.9800 . ?
C4 H4B 0.9800 . ?
C4 H4C 0.9800 . ?
C5 C8 1.518(6) . ?
C5 C7 1.518(7) . ?
C5 C6 1.523(7) . ?
C6 H6A 0.9800 . ?
C6 H6B 0.9800 . ?
C6 H6C 0.9800 . ?
C7 H7A 0.9800 . ?
C7 H7B 0.9800 . ?
C7 H7C 0.9800 . ?
C8 H8A 0.9800 . ?
C8 H8B 0.9800 . ?
C8 H8C 0.9800 . ?
C9 C11 1.521(6) . ?
C9 C12 1.529(5) . ?
C9 C10 1.535(5) . ?
C10 H10A 0.9800 . ?
C10 H10B 0.9800 . ?
C10 H10C 0.9800 . ?
C11 H11A 0.9800 . ?
C11 H11B 0.9800 . ?
C11 H11C 0.9800 . ?
C12 H12A 0.9800 . ?
C12 H12B 0.9800 . ?
C12 H12C 0.9800 . ?
C13 C15 1.525(6) . ?
C13 C16 1.525(6) . ?
C13 C14 1.537(6) . ?
C14 H14A 0.9800 . ?
C14 H14B 0.9800 . ?
C14 H14C 0.9800 . ?
C15 H15A 0.9800 . ?
C15 H15B 0.9800 . ?
C15 H15C 0.9800 . ?
C16 H16A 0.9800 . ?
C16 H16B 0.9800 . ?
C16 H16C 0.9800 . ?
C17 C22 1.397(6) . ?
C17 C18 1.404(6) . ?
C18 C19 1.372(6) . ?
C18 H18 0.9500 . ?
C19 C20 1.368(7) . ?
C19 H19 0.9500 . ?
C20 C21 1.380(7) . ?
C20 H20 0.9500 . ?
C21 C22 1.391(6) . ?
C21 H21 0.9500 . ?
C22 H22 0.9500 . ?
C23 C24 1.392(6) . ?
C23 C28 1.408(5) . ?
C24 C25 1.383(6) . ?
C24 H24 0.9500 . ?
C25 C26 1.382(6) . ?
C25 H25 0.9500 . ?
C26 C27 1.381(7) . ?
C26 H26 0.9500 . ?
C27 C28 1.388(6) . ?
C27 H27 0.9500 . ?
C28 H28 0.9500 . ?
C29 C30 1.503(6) . ?
C29 H29A 0.9900 . ?
C29 H29B 0.9900 . ?
C30 H30A 0.9800 . ?
C30 H30B 0.9800 . ?
C30 H30C 0.9800 . ?
C31 C32 1.500(7) . ?
C31 H31A 0.9900 . ?
C31 H31B 0.9900 . ?
C32 H32A 0.9800 . ?
C32 H32B 0.9800 . ?
C32 H32C 0.9800 . ?

loop_
_geom_torsion_atom_site_label_1
_geom_torsion_atom_site_label_2
_geom_torsion_atom_site_label_3
_geom_torsion_atom_site_label_4
_geom_torsion
_geom_torsion_site_symmetry_1
_geom_torsion_site_symmetry_2
_geom_torsion_site_symmetry_3
_geom_torsion_site_symmetry_4
_geom_torsion_publ_flag
N3 Bi1 N1 B1 -104.4(2) . . . . ?
N2 Bi1 N1 B1 -1.60(19) . . . . ?
N4 Bi1 N1 B1 -164.0(2) . . . . ?
B2 Bi1 N1 B1 -134.5(2) . . . . ?
Li1 Bi1 N1 B1 -129.8(3) . . . . ?
N3 Bi1 N1 C1 127.2(3) . . . . ?
N2 Bi1 N1 C1 -130.0(3) . . . . ?
N4 Bi1 N1 C1 67.6(3) . . . . ?
B1 Bi1 N1 C1 -128.4(3) . . . . ?
B2 Bi1 N1 C1 97.0(3) . . . . ?
Li1 Bi1 N1 C1 101.8(3) . . . . ?
N3 Bi1 N1 Li1 25.4(2) . . . . ?
N2 Bi1 N1 Li1 128.2(3) . . . . ?
N4 Bi1 N1 Li1 -34.2(2) . . . . ?
B1 Bi1 N1 Li1 129.8(3) . . . . ?
B2 Bi1 N1 Li1 -4.8(2) . . . . ?
N3 Bi1 N2 B1 86.9(2) . . . . ?
N1 Bi1 N2 B1 1.7(2) . . . . ?
N4 Bi1 N2 B1 38.4(3) . . . . ?
B2 Bi1 N2 B1 81.6(3) . . . . ?
Li1 Bi1 N2 B1 38.0(3) . . . . ?
N3 Bi1 N2 C5 -96.7(3) . . . . ?
N1 Bi1 N2 C5 178.1(4) . . . . ?
N4 Bi1 N2 C5 -145.2(3) . . . . ?
B1 Bi1 N2 C5 176.4(5) . . . . ?
B2 Bi1 N2 C5 -102.0(3) . . . . ?
Li1 Bi1 N2 C5 -145.7(3) . . . . ?
N1 Bi1 N3 B2 -109.8(2) . . . . ?
N2 Bi1 N3 B2 -172.6(2) . . . . ?
N4 Bi1 N3 B2 -18.68(19) . . . . ?
B1 Bi1 N3 B2 -141.7(2) . . . . ?
Li1 Bi1 N3 B2 -84.5(3) . . . . ?
N1 Bi1 N3 C9 96.0(3) . . . . ?
N2 Bi1 N3 C9 33.2(3) . . . . ?
N4 Bi1 N3 C9 -172.8(3) . . . . ?
B1 Bi1 N3 C9 64.1(3) . . . . ?
B2 Bi1 N3 C9 -154.2(4) . . . . ?
Li1 Bi1 N3 C9 121.3(4) . . . . ?
N1 Bi1 N3 Li1 -25.3(2) . . . . ?
N2 Bi1 N3 Li1 -88.1(2) . . . . ?
N4 Bi1 N3 Li1 65.8(2) . . . . ?
B1 Bi1 N3 Li1 -57.2(2) . . . . ?
B2 Bi1 N3 Li1 84.5(3) . . . . ?
N3 Bi1 N4 B2 19.1(2) . . . . ?
N1 Bi1 N4 B2 109.6(2) . . . . ?
N2 Bi1 N4 B2 77.3(3) . . . . ?
B1 Bi1 N4 B2 99.4(2) . . . . ?
Li1 Bi1 N4 B2 77.9(3) . . . . ?
N3 Bi1 N4 C13 155.2(3) . . . . ?
N1 Bi1 N4 C13 -114.3(3) . . . . ?
N2 Bi1 N4 C13 -146.6(3) . . . . ?
B1 Bi1 N4 C13 -124.5(3) . . . . ?
B2 Bi1 N4 C13 136.1(4) . . . . ?
Li1 Bi1 N4 C13 -146.0(4) . . . . ?
N3 Bi1 N4 Li1 -58.8(2) . . . . ?
N1 Bi1 N4 Li1 31.7(2) . . . . ?
N2 Bi1 N4 Li1 -0.6(3) . . . . ?
B1 Bi1 N4 Li1 21.4(2) . . . . ?
B2 Bi1 N4 Li1 -77.9(3) . . . . ?
C5 N2 B1 N1 -178.8(4) . . . . ?
Bi1 N2 B1 N1 -2.5(3) . . . . ?
C5 N2 B1 C17 8.3(6) . . . . ?
Bi1 N2 B1 C17 -175.4(3) . . . . ?
C5 N2 B1 Bi1 -176.3(5) . . . . ?
C1 N1 B1 N2 131.2(3) . . . . ?
Li1 N1 B1 N2 -73.9(5) . . . . ?
Bi1 N1 B1 N2 2.5(3) . . . . ?
C1 N1 B1 C17 -55.6(5) . . . . ?
Li1 N1 B1 C17 99.2(4) . . . . ?
Bi1 N1 B1 C17 175.7(3) . . . . ?
C1 N1 B1 Bi1 128.7(3) . . . . ?
Li1 N1 B1 Bi1 -76.4(3) . . . . ?
N3 Bi1 B1 N2 -98.7(2) . . . . ?
N1 Bi1 B1 N2 -177.2(3) . . . . ?
N4 Bi1 B1 N2 -158.0(2) . . . . ?
B2 Bi1 B1 N2 -121.3(2) . . . . ?
Li1 Bi1 B1 N2 -140.1(3) . . . . ?
N3 Bi1 B1 N1 78.5(2) . . . . ?
N2 Bi1 B1 N1 177.2(3) . . . . ?
N4 Bi1 B1 N1 19.2(2) . . . . ?
B2 Bi1 B1 N1 55.9(2) . . . . ?
Li1 Bi1 B1 N1 37.0(2) . . . . ?
C13 N4 B2 N3 -163.1(3) . . . . ?
Li1 N4 B2 N3 43.7(3) . . . . ?
Bi1 N4 B2 N3 -27.3(3) . . . . ?
C13 N4 B2 C23 16.3(6) . . . . ?
Li1 N4 B2 C23 -136.9(4) . . . . ?
Bi1 N4 B2 C23 152.1(4) . . . . ?
C13 N4 B2 Li1 153.2(4) . . . . ?
Bi1 N4 B2 Li1 -71.01(18) . . . . ?
C13 N4 B2 Bi1 -135.8(4) . . . . ?
Li1 N4 B2 Bi1 71.01(18) . . . . ?
C9 N3 B2 N4 -176.3(3) . . . . ?
Li1 N3 B2 N4 -48.7(3) . . . . ?
Bi1 N3 B2 N4 30.1(3) . . . . ?
C9 N3 B2 C23 4.3(6) . . . . ?
Li1 N3 B2 C23 131.8(4) . . . . ?
Bi1 N3 B2 C23 -149.3(3) . . . . ?
C9 N3 B2 Li1 -127.5(4) . . . . ?
Bi1 N3 B2 Li1 78.8(2) . . . . ?
C9 N3 B2 Bi1 153.6(4) . . . . ?
Li1 N3 B2 Bi1 -78.8(2) . . . . ?
N3 Bi1 B2 N4 -147.3(3) . . . . ?
N1 Bi1 B2 N4 -73.8(2) . . . . ?
N2 Bi1 B2 N4 -137.4(2) . . . . ?
B1 Bi1 B2 N4 -100.9(2) . . . . ?
Li1 Bi1 B2 N4 -78.2(3) . . . . ?
N1 Bi1 B2 N3 73.6(2) . . . . ?
N2 Bi1 B2 N3 10.0(3) . . . . ?
N4 Bi1 B2 N3 147.3(3) . . . . ?
B1 Bi1 B2 N3 46.5(3) . . . . ?
Li1 Bi1 B2 N3 69.1(3) . . . . ?
N3 Bi1 B2 C23 93.5(7) . . . . ?
N1 Bi1 B2 C23 167.1(6) . . . . ?
N2 Bi1 B2 C23 103.5(6) . . . . ?
N4 Bi1 B2 C23 -119.2(7) . . . . ?
B1 Bi1 B2 C23 140.0(6) . . . . ?
Li1 Bi1 B2 C23 162.6(7) . . . . ?
N3 Bi1 B2 Li1 -69.1(3) . . . . ?
N1 Bi1 B2 Li1 4.5(2) . . . . ?
N2 Bi1 B2 Li1 -59.1(3) . . . . ?
N4 Bi1 B2 Li1 78.2(3) . . . . ?
B1 Bi1 B2 Li1 -22.6(3) . . . . ?
C29 O1 Li1 N1 -4.4(6) . . . . ?
C31 O1 Li1 N1 -166.7(4) . . . . ?
C29 O1 Li1 N3 -132.8(4) . . . . ?
C31 O1 Li1 N3 64.9(6) . . . . ?
C29 O1 Li1 N4 148.1(4) . . . . ?
C31 O1 Li1 N4 -14.2(7) . . . . ?
C29 O1 Li1 B2 -173.9(3) . . . . ?
C31 O1 Li1 B2 23.8(6) . . . . ?
C29 O1 Li1 C4 56.3(4) . . . . ?
C31 O1 Li1 C4 -106.0(4) . . . . ?
C29 O1 Li1 Bi1 -82.0(17) . . . . ?
C31 O1 Li1 Bi1 115.7(16) . . . . ?
B1 N1 Li1 O1 -81.3(5) . . . . ?
C1 N1 Li1 O1 76.4(5) . . . . ?
Bi1 N1 Li1 O1 -163.9(5) . . . . ?
B1 N1 Li1 N3 55.4(5) . . . . ?
C1 N1 Li1 N3 -146.9(3) . . . . ?
Bi1 N1 Li1 N3 -27.1(2) . . . . ?
B1 N1 Li1 N4 118.5(4) . . . . ?
C1 N1 Li1 N4 -83.8(3) . . . . ?
Bi1 N1 Li1 N4 35.96(19) . . . . ?
B1 N1 Li1 B2 88.4(5) . . . . ?
C1 N1 Li1 B2 -113.9(3) . . . . ?
Bi1 N1 Li1 B2 5.8(3) . . . . ?
B1 N1 Li1 C4 -161.6(4) . . . . ?
C1 N1 Li1 C4 -3.9(2) . . . . ?
Bi1 N1 Li1 C4 115.87(16) . . . . ?
B1 N1 Li1 Bi1 82.5(3) . . . . ?
C1 N1 Li1 Bi1 -119.7(2) . . . . ?
B2 N3 Li1 O1 -97.2(5) . . . . ?
C9 N3 Li1 O1 37.9(6) . . . . ?
Bi1 N3 Li1 O1 167.1(4) . . . . ?
B2 N3 Li1 N1 123.2(3) . . . . ?
C9 N3 Li1 N1 -101.7(4) . . . . ?
Bi1 N3 Li1 N1 27.5(2) . . . . ?
B2 N3 Li1 N4 28.9(2) . . . . ?
C9 N3 Li1 N4 164.0(3) . . . . ?
Bi1 N3 Li1 N4 -66.83(14) . . . . ?
C9 N3 Li1 B2 135.1(4) . . . . ?
Bi1 N3 Li1 B2 -95.7(2) . . . . ?
B2 N3 Li1 C4 68.9(6) . . . . ?
C9 N3 Li1 C4 -156.0(5) . . . . ?
Bi1 N3 Li1 C4 -26.8(5) . . . . ?
B2 N3 Li1 Bi1 95.7(2) . . . . ?
C9 N3 Li1 Bi1 -129.2(3) . . . . ?
B2 N4 Li1 O1 76.3(5) . . . . ?
C13 N4 Li1 O1 -64.4(8) . . . . ?
Bi1 N4 Li1 O1 167.8(5) . . . . ?
B2 N4 Li1 N1 -126.0(3) . . . . ?
C13 N4 Li1 N1 93.3(5) . . . . ?
Bi1 N4 Li1 N1 -34.52(19) . . . . ?
B2 N4 Li1 N3 -30.4(2) . . . . ?
C13 N4 Li1 N3 -171.1(5) . . . . ?
Bi1 N4 Li1 N3 61.13(15) . . . . ?
C13 N4 Li1 B2 -140.7(6) . . . . ?
Bi1 N4 Li1 B2 91.5(2) . . . . ?
B2 N4 Li1 C4 174.3(3) . . . . ?
C13 N4 Li1 C4 33.6(6) . . . . ?
Bi1 N4 Li1 C4 -94.19(18) . . . . ?
B2 N4 Li1 Bi1 -91.5(2) . . . . ?
C13 N4 Li1 Bi1 127.8(5) . . . . ?
N4 B2 Li1 O1 -126.5(4) . . . . ?
N3 B2 Li1 O1 103.5(5) . . . . ?
C23 B2 Li1 O1 -3.4(7) . . . . ?
Bi1 B2 Li1 O1 165.2(4) . . . . ?
N4 B2 Li1 N1 63.0(4) . . . . ?
N3 B2 Li1 N1 -66.9(4) . . . . ?
C23 B2 Li1 N1 -173.9(4) . . . . ?
Bi1 B2 Li1 N1 -5.2(3) . . . . ?
N4 B2 Li1 N3 129.9(4) . . . . ?
C23 B2 Li1 N3 -107.0(5) . . . . ?
Bi1 B2 Li1 N3 61.7(2) . . . . ?
N3 B2 Li1 N4 -129.9(4) . . . . ?
C23 B2 Li1 N4 123.1(5) . . . . ?
Bi1 B2 Li1 N4 -68.2(2) . . . . ?
N4 B2 Li1 C4 -6.5(3) . . . . ?
N3 B2 Li1 C4 -136.4(4) . . . . ?
C23 B2 Li1 C4 116.6(5) . . . . ?
Bi1 B2 Li1 C4 -74.7(3) . . . . ?
N4 B2 Li1 Bi1 68.2(2) . . . . ?
N3 B2 Li1 Bi1 -61.7(2) . . . . ?
C23 B2 Li1 Bi1 -168.7(5) . . . . ?
N3 Bi1 Li1 O1 -58.1(16) . . . . ?
N1 Bi1 Li1 O1 87.1(16) . . . . ?
N2 Bi1 Li1 O1 42.2(16) . . . . ?
N4 Bi1 Li1 O1 -137.5(17) . . . . ?
B1 Bi1 Li1 O1 61.3(16) . . . . ?
B2 Bi1 Li1 O1 -98.8(16) . . . . ?
N3 Bi1 Li1 N1 -145.2(3) . . . . ?
N2 Bi1 Li1 N1 -44.9(2) . . . . ?
N4 Bi1 Li1 N1 135.4(3) . . . . ?
B1 Bi1 Li1 N1 -25.80(16) . . . . ?
B2 Bi1 Li1 N1 174.1(3) . . . . ?
N1 Bi1 Li1 N3 145.2(3) . . . . ?
N2 Bi1 Li1 N3 100.25(19) . . . . ?
N4 Bi1 Li1 N3 -79.4(2) . . . . ?
B1 Bi1 Li1 N3 119.4(2) . . . . ?
B2 Bi1 Li1 N3 -40.71(17) . . . . ?
N3 Bi1 Li1 N4 79.4(2) . . . . ?
N1 Bi1 Li1 N4 -135.4(3) . . . . ?
N2 Bi1 Li1 N4 179.69(15) . . . . ?
B1 Bi1 Li1 N4 -161.2(2) . . . . ?
B2 Bi1 Li1 N4 38.73(17) . . . . ?
N3 Bi1 Li1 B2 40.71(17) . . . . ?
N1 Bi1 Li1 B2 -174.1(3) . . . . ?
N2 Bi1 Li1 B2 140.96(17) . . . . ?
N4 Bi1 Li1 B2 -38.73(17) . . . . ?
B1 Bi1 Li1 B2 160.1(2) . . . . ?
N3 Bi1 Li1 C4 163.0(3) . . . . ?
N1 Bi1 Li1 C4 -51.82(18) . . . . ?
N2 Bi1 Li1 C4 -96.7(2) . . . . ?
N4 Bi1 Li1 C4 83.6(2) . . . . ?
B1 Bi1 Li1 C4 -77.6(2) . . . . ?
B2 Bi1 Li1 C4 122.3(3) . . . . ?
B1 N1 C1 C2 -71.1(4) . . . . ?
Li1 N1 C1 C2 129.0(3) . . . . ?
Bi1 N1 C1 C2 42.9(4) . . . . ?
B1 N1 C1 C4 166.2(3) . . . . ?
Li1 N1 C1 C4 6.3(4) . . . . ?
Bi1 N1 C1 C4 -79.8(3) . . . . ?
B1 N1 C1 C3 48.8(5) . . . . ?
Li1 N1 C1 C3 -111.2(4) . . . . ?
Bi1 N1 C1 C3 162.7(2) . . . . ?
N1 C1 C4 Li1 -4.8(3) . . . . ?
C2 C1 C4 Li1 -127.0(3) . . . . ?
C3 C1 C4 Li1 116.2(3) . . . . ?
O1 Li1 C4 C1 -121.6(3) . . . . ?
N1 Li1 C4 C1 3.7(2) . . . . ?
N3 Li1 C4 C1 70.6(6) . . . . ?
N4 Li1 C4 C1 105.4(3) . . . . ?
B2 Li1 C4 C1 109.1(3) . . . . ?
Bi1 Li1 C4 C1 49.7(2) . . . . ?
B1 N2 C5 C8 61.4(6) . . . . ?
Bi1 N2 C5 C8 -113.6(4) . . . . ?
B1 N2 C5 C7 -61.2(6) . . . . ?
Bi1 N2 C5 C7 123.8(4) . . . . ?
B1 N2 C5 C6 177.1(5) . . . . ?
Bi1 N2 C5 C6 2.1(6) . . . . ?
B2 N3 C9 C11 -87.6(5) . . . . ?
Li1 N3 C9 C11 159.6(4) . . . . ?
Bi1 N3 C9 C11 57.8(4) . . . . ?
B2 N3 C9 C12 34.8(5) . . . . ?
Li1 N3 C9 C12 -78.1(4) . . . . ?
Bi1 N3 C9 C12 -179.9(3) . . . . ?
B2 N3 C9 C10 151.4(4) . . . . ?
Li1 N3 C9 C10 38.6(5) . . . . ?
Bi1 N3 C9 C10 -63.3(4) . . . . ?
B2 N4 C13 C15 38.0(6) . . . . ?
Li1 N4 C13 C15 167.1(5) . . . . ?
Bi1 N4 C13 C15 -81.6(4) . . . . ?
B2 N4 C13 C16 156.9(4) . . . . ?
Li1 N4 C13 C16 -74.0(6) . . . . ?
Bi1 N4 C13 C16 37.3(4) . . . . ?
B2 N4 C13 C14 -83.7(5) . . . . ?
Li1 N4 C13 C14 45.4(7) . . . . ?
Bi1 N4 C13 C14 156.7(3) . . . . ?
N2 B1 C17 C22 106.3(4) . . . . ?
N1 B1 C17 C22 -65.9(5) . . . . ?
N2 B1 C17 C18 -73.0(5) . . . . ?
N1 B1 C17 C18 114.8(4) . . . . ?
C22 C17 C18 C19 0.3(6) . . . . ?
B1 C17 C18 C19 179.6(4) . . . . ?
C17 C18 C19 C20 0.0(7) . . . . ?
C18 C19 C20 C21 -0.1(7) . . . . ?
C19 C20 C21 C22 -0.1(6) . . . . ?
C20 C21 C22 C17 0.4(6) . . . . ?
C18 C17 C22 C21 -0.5(6) . . . . ?
B1 C17 C22 C21 -179.8(4) . . . . ?
N4 B2 C23 C24 74.0(5) . . . . ?
N3 B2 C23 C24 -106.6(4) . . . . ?
Li1 B2 C23 C24 -26.7(7) . . . . ?
Bi1 B2 C23 C24 177.8(5) . . . . ?
N4 B2 C23 C28 -106.8(5) . . . . ?
N3 B2 C23 C28 72.5(5) . . . . ?
Li1 B2 C23 C28 152.4(4) . . . . ?
Bi1 B2 C23 C28 -3.1(8) . . . . ?
C28 C23 C24 C25 -1.8(6) . . . . ?
B2 C23 C24 C25 177.4(4) . . . . ?
C23 C24 C25 C26 1.6(6) . . . . ?
C24 C25 C26 C27 -0.2(6) . . . . ?
C25 C26 C27 C28 -1.0(6) . . . . ?
C26 C27 C28 C23 0.8(6) . . . . ?
C24 C23 C28 C27 0.5(6) . . . . ?
B2 C23 C28 C27 -178.7(4) . . . . ?
C31 O1 C29 C30 -79.1(5) . . . . ?
Li1 O1 C29 C30 117.4(5) . . . . ?
C29 O1 C31 C32 -87.3(5) . . . . ?
Li1 O1 C31 C32 76.3(5) . . . . ?
